data_7013058
loop_
_publ_author_name
'Wu, Chuan-De'
'Lu, Can-Zhong'
'Lu, Shao-Fang'
'Zhuang, Hong-Hui'
'Huang, Jin-Shun'

_publ_section_title
;
 Synthesis, structures and properties of a series of novel left- and
 right-handed metal coordination double helicates with chiral channels
;
_journal_issue 16
_journal_name_full 'Dalton Transactions'
_journal_page_first 3192
_journal_paper_doi 10.1039/b303943a
_journal_year 2003
_chemical_formula_sum 'C8 H28 Mo2 N O26 Sm'
_chemical_formula_weight 896.54
_chemical_name_systematic
;
?
;
_space_group_IT_number 179
_symmetry_cell_setting hexagonal
_symmetry_space_group_name_Hall 'P 65 2 (0 0 1)'
_symmetry_space_group_name_H-M 'P 65 2 2'
_atom_sites_solution_hydrogens geom
_atom_sites_solution_primary direct
_atom_sites_solution_secondary difmap
_audit_creation_method SHELXL-97
_cell_angle_alpha 90.00
_cell_angle_beta 90.00
_cell_angle_gamma 120.00
_cell_formula_units_Z 6
_cell_length_a 15.339(1)
_cell_length_b 15.339(1)
_cell_length_c 18.668(4)
_cell_measurement_reflns_used 8192
_cell_measurement_temperature 293(2)
_cell_measurement_theta_max 25.06
_cell_measurement_theta_min 2.66
_cell_volume 3803.8(9)
_computing_cell_refinement 'Siemens SMART & SAINT'
_computing_data_collection 'Siemens SMART'
_computing_data_reduction 'Siemens XPREP'
_computing_structure_refinement 'Siemens SHELXTL'
_computing_structure_solution 'Siemens SHELXTL'
_diffrn_ambient_temperature 293(2)
_diffrn_measured_fraction_theta_full 0.993
_diffrn_measured_fraction_theta_max 0.993
_diffrn_radiation_monochromator graphite
_diffrn_radiation_source 'fine-focus sealed tube'
_diffrn_radiation_type MoK\a
_diffrn_radiation_wavelength 0.71073
_diffrn_reflns_av_R_equivalents 0.0515
_diffrn_reflns_av_sigmaI/netI 0.0395
_diffrn_reflns_limit_h_max 18
_diffrn_reflns_limit_h_min -16
_diffrn_reflns_limit_k_max 14
_diffrn_reflns_limit_k_min -18
_diffrn_reflns_limit_l_max 22
_diffrn_reflns_limit_l_min -8
_diffrn_reflns_number 14903
_diffrn_reflns_theta_full 25.06
_diffrn_reflns_theta_max 25.06
_diffrn_reflns_theta_min 2.66
_diffrn_standards_decay_% 0
_diffrn_standards_interval_count 0
_diffrn_standards_interval_time .
_diffrn_standards_number 0
_exptl_absorpt_coefficient_mu 3.371
_exptl_absorpt_correction_T_max 0.7070
_exptl_absorpt_correction_T_min 0.5136
_exptl_absorpt_correction_type empirical
_exptl_absorpt_process_details 'SADABS (Sheldrick, 1996)'
_exptl_crystal_colour Colorless
_exptl_crystal_density_diffrn 2.348
_exptl_crystal_density_method 'not measured'
_exptl_crystal_description Prism
_exptl_crystal_F_000 2622
_exptl_crystal_size_max 0.44
_exptl_crystal_size_mid 0.22
_exptl_crystal_size_min 0.16
_refine_diff_density_max 0.467
_refine_diff_density_min -0.467
_refine_diff_density_rms 0.100
_refine_ls_abs_structure_details 'Flack H D (1983), Acta Cryst. A39, 876-881'
_refine_ls_abs_structure_Flack -0.003(17)
_refine_ls_extinction_coef 0.00030(12)
_refine_ls_extinction_expression Fc^*^=kFc[1+0.001xFc^2^\l^3^/sin(2\q)]^-1/4^
_refine_ls_extinction_method SHELXL
_refine_ls_goodness_of_fit_ref 1.117
_refine_ls_hydrogen_treatment mixed
_refine_ls_matrix_type full
_refine_ls_number_parameters 184
_refine_ls_number_reflns 2253
_refine_ls_number_restraints 0
_refine_ls_restrained_S_all 1.117
_refine_ls_R_factor_gt 0.0294
_refine_ls_shift/su_max 0.000
_refine_ls_shift/su_mean 0.000
_refine_ls_structure_factor_coef Fsqd
_refine_ls_weighting_details 'calc w=1/[\s^2^(Fo^2^)+(0.0305P)^2^+2.7593P] where P=(Fo^2^+2Fc^2^)/3'
_refine_ls_weighting_scheme calc
_refine_ls_wR_factor_gt 0.0656
_refine_ls_wR_factor_ref 0.0699
_reflns_number_gt 2024
_reflns_number_total 2253
_reflns_threshold_expression >2sigma(I)
_cod_data_source_file b303943a.txt
_cod_data_source_block MoSm
_cod_depositor_comments
;
The following automatic conversions were performed:
'_symmetry_cell_setting' value 'Hexagonal' changed to 'hexagonal'
according to '/home/saulius/struct/CIF-dictionaries/cif_core.dic'
dictionary named 'cif_core.dic' version 2.4.1 from 2010-06-29.

Automatic conversion script
Id: cif_fix_enum 1527 2010-12-29 10:47:43Z saulius 
;
_cod_original_cell_volume 3803.9(9)
_cod_original_sg_symbol_H-M P6(5)22
_cod_database_code 7013058
_refine_ls_r_factor_ref 0.0384

loop_
_symmetry_equiv_pos_as_xyz
'x, y, z'
'-y, x-y, z+2/3'
'-x+y, -x, z+1/3'
'-x, -y, z+1/2'
'y, -x+y, z+1/6'
'x-y, x, z+5/6'
'y, x, -z+2/3'
'x-y, -y, -z'
'-x, -x+y, -z+1/3'
'-y, -x, -z+1/6'
'-x+y, y, -z+1/2'
'x, x-y, -z+5/6'

loop_
_atom_site_label
_atom_site_type_symbol
_atom_site_fract_x
_atom_site_fract_y
_atom_site_fract_z
_atom_site_U_iso_or_equiv
_atom_site_adp_type
_atom_site_occupancy
_atom_site_symmetry_multiplicity
_atom_site_calc_flag
_atom_site_refinement_flags
_atom_site_disorder_assembly
_atom_site_disorder_group
Sm Sm 0.727917(17) 0.272083(17) 0.0833 0.02670(15) Uani 1 2 d S . .
Mo Mo 0.87384(4) 0.15195(4) 0.35597(3) 0.02946(17) Uani 1 1 d . . .
O1 O 0.8312(4) 0.2226(3) 0.2686(2) 0.0355(12) Uani 1 1 d . . .
O2 O 0.7038(4) 0.1993(3) 0.1987(2) 0.0350(11) Uani 1 1 d . . .
O3 O 0.7305(4) 0.0616(3) 0.3416(2) 0.0314(10) Uani 1 1 d . . .
O4 O 0.7035(3) -0.0098(3) 0.1957(2) 0.0324(11) Uani 1 1 d . . .
O5 O 0.4969(4) -0.1249(4) 0.3170(3) 0.0444(13) Uani 1 1 d . . .
O6 O 0.5822(4) -0.1787(3) 0.2519(3) 0.0384(11) Uani 1 1 d . . .
O7 O 0.9304(4) 0.1134(4) 0.2949(2) 0.0425(13) Uani 1 1 d . . .
O8 O 0.8760(4) 0.0951(4) 0.4337(2) 0.0486(14) Uani 1 1 d . . .
O9 O 0.5524(4) 0.1576(5) 0.0573(3) 0.0715(19) Uani 1 1 d . . .
O10 O 0.7077(6) 0.1056(5) 0.0667(3) 0.083(2) Uani 1 1 d . . .
O11 O 0.6344(5) 0.3272(5) 0.1615(3) 0.084(2) Uani 1 1 d . . .
O101 O 0.9347(7) 0.4941(8) 0.6002(4) 0.139(4) Uani 1 1 d . . .
O102 O 0.8589(9) 0.1411(9) 0.5833 0.121(9) Uani 0.50 2 d SP . .
O103 O 0.9644(13) -0.0178(6) 0.4167 0.160(13) Uani 0.50 2 d SP . .
O104 O 0.6166(18) -0.0762(17) 0.4612(7) 0.138(8) Uani 0.50 1 d P . .
N1 N 1.0000 0.2176(6) 0.1667 0.047(2) Uani 1 2 d S . .
C1 C 0.7407(5) 0.1736(5) 0.2492(3) 0.0284(15) Uani 1 1 d . . .
C2 C 0.6742(5) 0.0784(5) 0.2898(3) 0.0249(14) Uani 1 1 d . . .
H2A H 0.6206 0.0846 0.3135 0.030 Uiso 1 1 calc R . .
C3 C 0.6268(5) -0.0094(5) 0.2362(3) 0.0276(15) Uani 1 1 d . . .
H3A H 0.5833 0.0018 0.2037 0.033 Uiso 1 1 calc R . .
C4 C 0.5633(5) -0.1110(5) 0.2728(3) 0.0334(17) Uani 1 1 d . . .

loop_
_atom_site_aniso_label
_atom_site_aniso_U_11
_atom_site_aniso_U_22
_atom_site_aniso_U_33
_atom_site_aniso_U_23
_atom_site_aniso_U_13
_atom_site_aniso_U_12
Sm 0.0280(2) 0.0280(2) 0.0258(2) 0.00385(19) 0.00385(19) 0.0154(2)
Mo 0.0302(3) 0.0340(4) 0.0217(3) -0.0021(2) -0.0019(2) 0.0141(3)
O1 0.032(3) 0.037(3) 0.028(2) 0.003(2) -0.003(2) 0.011(2)
O2 0.049(3) 0.038(3) 0.026(2) 0.0061(19) 0.000(2) 0.027(2)
O3 0.033(3) 0.029(3) 0.0222(19) 0.0030(19) -0.007(2) 0.008(2)
O4 0.037(3) 0.032(2) 0.025(2) -0.0040(18) 0.011(2) 0.014(2)
O5 0.034(3) 0.035(3) 0.045(3) -0.004(2) 0.009(2) 0.003(2)
O6 0.046(3) 0.024(2) 0.038(2) -0.001(2) 0.007(3) 0.012(2)
O7 0.047(3) 0.044(3) 0.038(3) -0.008(2) 0.006(2) 0.024(3)
O8 0.049(3) 0.068(4) 0.032(3) 0.011(3) -0.005(2) 0.032(3)
O9 0.042(3) 0.085(5) 0.056(3) 0.000(3) 0.000(3) 0.008(3)
O10 0.138(7) 0.046(4) 0.067(4) 0.012(3) 0.048(4) 0.048(4)
O11 0.118(6) 0.069(4) 0.099(4) 0.048(4) 0.080(4) 0.074(5)
O101 0.115(7) 0.156(9) 0.088(6) -0.019(6) 0.005(5) 0.023(7)
O102 0.19(2) 0.19(2) 0.029(8) 0.013(12) 0.013(12) 0.14(2)
O103 0.041(11) 0.028(7) 0.42(4) -0.027(16) 0.000 0.021(5)
O104 0.24(2) 0.19(2) 0.065(9) 0.084(11) 0.061(11) 0.168(19)
N1 0.059(6) 0.043(4) 0.044(5) 0.012(2) 0.025(5) 0.030(3)
C1 0.039(4) 0.027(3) 0.018(3) -0.002(3) 0.002(3) 0.016(3)
C2 0.028(4) 0.024(3) 0.023(3) -0.003(3) -0.001(3) 0.014(3)
C3 0.029(4) 0.033(4) 0.021(3) -0.005(3) -0.004(3) 0.015(3)
C4 0.028(4) 0.037(4) 0.025(3) -0.006(3) -0.002(3) 0.009(3)

loop_
_atom_type_symbol
_atom_type_description
_atom_type_scat_dispersion_real
_atom_type_scat_dispersion_imag
_atom_type_scat_source
C C 0.0033 0.0016 'International Tables Vol C Tables 4.2.6.8 and 6.1.1.4'
H H 0.0000 0.0000 'International Tables Vol C Tables 4.2.6.8 and 6.1.1.4'
N N 0.0061 0.0033 'International Tables Vol C Tables 4.2.6.8 and 6.1.1.4'
O O 0.0106 0.0060 'International Tables Vol C Tables 4.2.6.8 and 6.1.1.4'
Mo Mo -1.6832 0.6857 'International Tables Vol C Tables 4.2.6.8 and 6.1.1.4'
Sm Sm -0.1638 3.4418 'International Tables Vol C Tables 4.2.6.8 and 6.1.1.4'

loop_
_geom_angle_atom_site_label_1
_geom_angle_atom_site_label_2
_geom_angle_atom_site_label_3
_geom_angle
_geom_angle_site_symmetry_1
_geom_angle_site_symmetry_3
_geom_angle_publ_flag
O2 Sm O2 148.3(2) 10_665 . ?
O2 Sm O9 101.37(17) 10_665 . ?
O2 Sm O9 89.21(18) . . ?
O2 Sm O9 89.21(18) 10_665 10_665 ?
O2 Sm O9 101.37(17) . 10_665 ?
O9 Sm O9 140.8(4) . 10_665 ?
O2 Sm O10 73.33(18) 10_665 10_665 ?
O2 Sm O10 81.41(18) . 10_665 ?
O9 Sm O10 146.6(3) . 10_665 ?
O9 Sm O10 72.6(3) 10_665 10_665 ?
O2 Sm O10 81.41(18) 10_665 . ?
O2 Sm O10 73.33(18) . . ?
O9 Sm O10 72.6(3) . . ?
O9 Sm O10 146.6(3) 10_665 . ?
O10 Sm O10 74.0(4) 10_665 . ?
O2 Sm O11 69.15(18) 10_665 10_665 ?
O2 Sm O11 142.38(18) . 10_665 ?
O9 Sm O11 73.9(2) . 10_665 ?
O9 Sm O11 75.0(2) 10_665 10_665 ?
O10 Sm O11 130.0(2) 10_665 10_665 ?
O10 Sm O11 129.2(3) . 10_665 ?
O2 Sm O11 142.38(18) 10_665 . ?
O2 Sm O11 69.15(18) . . ?
O9 Sm O11 75.0(2) . . ?
O9 Sm O11 73.9(2) 10_665 . ?
O10 Sm O11 129.2(3) 10_665 . ?
O10 Sm O11 130.0(2) . . ?
O11 Sm O11 74.0(3) 10_665 . ?
O8 Mo O7 104.4(2) . . ?
O8 Mo O3 93.3(2) . . ?
O7 Mo O3 104.5(2) . . ?
O8 Mo O4 104.5(2) . 5_665 ?
O7 Mo O4 93.1(2) . 5_665 ?
O3 Mo O4 151.11(18) . 5_665 ?
O8 Mo O6 88.0(2) . 5_665 ?
O7 Mo O6 164.8(2) . 5_665 ?
O3 Mo O6 83.06(17) . 5_665 ?
O4 Mo O6 75.11(16) 5_665 5_665 ?
O8 Mo O1 163.4(2) . . ?
O7 Mo O1 90.2(2) . . ?
O3 Mo O1 75.10(16) . . ?
O4 Mo O1 82.24(17) 5_665 . ?
O6 Mo O1 78.97(17) 5_665 . ?
C1 O1 Mo 115.1(4) . . ?
C1 O2 Sm 147.1(4) . . ?
C2 O3 Mo 123.0(4) . . ?
C2 O3 O104 116.9(5) . . ?
Mo O3 O104 117.2(5) . . ?
C3 O4 Mo 123.0(4) . 6_544 ?
C4 O6 Mo 116.1(4) . 6_544 ?
Mo O7 N1 119.5(3) . . ?
Mo O8 O103 111.9(2) . . ?
Mo O8 O102 131.6(5) . . ?
O103 O8 O102 113.7(5) . . ?
Sm O9 O6 115.2(3) . 9_665 ?
Sm O11 O5 127.9(2) . 6_554 ?
O9 O101 O104 62.0(3) 2_655 5_665 ?
O9 O101 O1 103.7(3) 2_655 12 ?
O104 O101 O1 149.2(6) 5_665 12 ?
O8 O103 O7 70.49(18) . 5_665 ?
O9 O104 O3 149.4(7) 4_655 . ?
O10 N1 O7 93.02(18) 5_665 . ?
O1 C1 O2 124.2(6) . . ?
O1 C1 C2 116.5(6) . . ?
O2 C1 C2 119.2(6) . . ?
O3 C2 C1 110.1(5) . . ?
O3 C2 C3 110.6(5) . . ?
C1 C2 C3 108.5(5) . . ?
O4 C3 C4 110.3(5) . . ?
O4 C3 C2 108.9(5) . . ?
C4 C3 C2 112.6(5) . . ?
O5 C4 O6 124.4(7) . . ?
O5 C4 C3 121.5(7) . . ?
O6 C4 C3 114.0(6) . . ?

loop_
_geom_bond_atom_site_label_1
_geom_bond_atom_site_label_2
_geom_bond_distance
_geom_bond_site_symmetry_2
_geom_bond_publ_flag
Sm O2 2.367(4) 10_665 ?
Sm O2 2.367(4) . ?
Sm O9 2.417(6) . ?
Sm O9 2.417(6) 10_665 ?
Sm O10 2.433(6) 10_665 ?
Sm O10 2.433(6) . ?
Sm O11 2.473(5) 10_665 ?
Sm O11 2.473(5) . ?
Mo O8 1.701(4) . ?
Mo O7 1.708(4) . ?
Mo O3 1.944(5) . ?
Mo O4 1.946(5) 5_665 ?
Mo O6 2.209(5) 5_665 ?
Mo O1 2.229(4) . ?
O1 C1 1.256(8) . ?
O2 C1 1.261(8) . ?
O3 C2 1.403(7) . ?
O3 O104 2.969(16) . ?
O4 C3 1.400(7) . ?
O4 Mo 1.946(5) 6_544 ?
O5 C4 1.243(8) . ?
O6 C4 1.272(8) . ?
O6 Mo 2.209(5) 6_544 ?
O7 N1 2.777(6) . ?
O8 O103 2.700(9) . ?
O8 O102 2.925(8) . ?
O9 O6 2.934(9) 9_665 ?
O11 O5 2.713(7) 6_554 ?
O101 O9 2.739(10) 2_655 ?
O101 O104 2.83(2) 5_665 ?
O101 O1 2.973(12) 12 ?
O103 O7 2.893(12) 5_665 ?
O104 O9 2.874(19) 4_655 ?
N1 O10 2.711(9) 5_665 ?
C1 C2 1.502(9) . ?
C2 C3 1.537(8) . ?
C3 C4 1.524(9) . ?
